data_2219947
loop_
_publ_author_name
'Zhang, Shi-Shen'

_publ_section_title
Poly[[\m~3~-<i>N</i>,<i>N</i>'-bis(3-pyridylmethyl)thiourea-\k^3^<i>N</i>:<i>N</i>':<i>S</i>]iodidocopper(I)]
_journal_coeditor_code NG2496
_journal_issue 11
_journal_name_full 'Acta Crystallographica Section E'
_journal_page_first m1395
_journal_paper_doi 10.1107/S1600536808031188
_journal_volume 64
_journal_year 2008
_chemical_formula_iupac '[Cu I (C13 H14 N4 S)]'
_chemical_formula_moiety 'C13 H14 Cu I N4 S'
_chemical_formula_sum 'C13 H14 Cu I N4 S'
_chemical_formula_weight 448.78
_chemical_name_systematic
;
Poly[[\m~3~-<i>N</i>,<i>N</i>'-bis(3-pyridylmethyl)thiourea-
\k^3^<i>N</i>:<i>N</i>':<i>S</i>]iodidocopper(I)]
;
_space_group_IT_number 14
_symmetry_cell_setting monoclinic
_symmetry_space_group_name_Hall '-P 2ybc'
_symmetry_space_group_name_H-M 'P 1 21/c 1'
_atom_sites_solution_hydrogens geom
_atom_sites_solution_primary direct
_atom_sites_solution_secondary difmap
_audit_creation_method SHELXL-97
_cell_angle_alpha 90.00
_cell_angle_beta 102.001(2)
_cell_angle_gamma 90.00
_cell_formula_units_Z 4
_cell_length_a 13.3610(10)
_cell_length_b 8.3673(7)
_cell_length_c 14.2686(11)
_cell_measurement_reflns_used 3234
_cell_measurement_temperature 294(2)
_cell_measurement_theta_max 27.74
_cell_measurement_theta_min 2.84
_cell_volume 1560.3(2)
_computing_cell_refinement 'SAINT (Bruker, 1998)'
_computing_data_collection 'SMART (Bruker, 1998)'
_computing_data_reduction 'SAINT (Bruker, 1998)'
_computing_molecular_graphics 'SHELXTL (Sheldrick, 2008)'
_computing_publication_material 'SHELXTL (Sheldrick, 2008)'
_computing_structure_refinement 'SHELXL97 (Sheldrick, 2008)'
_computing_structure_solution 'SHELXS97 (Sheldrick, 2008)'
_diffrn_ambient_temperature 294(2)
_diffrn_measured_fraction_theta_full 1.000
_diffrn_measured_fraction_theta_max 1.000
_diffrn_measurement_device_type 'Bruker SMART CCD'
_diffrn_measurement_method '\f and \w'
_diffrn_radiation_monochromator graphite
_diffrn_radiation_source 'fine-focus sealed tube'
_diffrn_radiation_type MoK\a
_diffrn_radiation_wavelength 0.71073
_diffrn_reflns_av_R_equivalents 0.0200
_diffrn_reflns_av_sigmaI/netI 0.0268
_diffrn_reflns_limit_h_max 15
_diffrn_reflns_limit_h_min -12
_diffrn_reflns_limit_k_max 9
_diffrn_reflns_limit_k_min -9
_diffrn_reflns_limit_l_max 16
_diffrn_reflns_limit_l_min -15
_diffrn_reflns_number 8191
_diffrn_reflns_theta_full 25.00
_diffrn_reflns_theta_max 25.00
_diffrn_reflns_theta_min 2.84
_exptl_absorpt_coefficient_mu 3.507
_exptl_absorpt_correction_T_max 0.6783
_exptl_absorpt_correction_T_min 0.5406
_exptl_absorpt_correction_type multi-scan
_exptl_absorpt_process_details '(SADABS; Sheldrick, 1996)'
_exptl_crystal_colour yellow
_exptl_crystal_density_diffrn 1.910
_exptl_crystal_density_method 'not measured'
_exptl_crystal_description block
_exptl_crystal_F_000 872
_exptl_crystal_size_max 0.20
_exptl_crystal_size_mid 0.15
_exptl_crystal_size_min 0.12
_refine_diff_density_max 0.729
_refine_diff_density_min -0.281
_refine_ls_extinction_method none
_refine_ls_goodness_of_fit_ref 1.061
_refine_ls_hydrogen_treatment constr
_refine_ls_matrix_type full
_refine_ls_number_parameters 181
_refine_ls_number_reflns 2750
_refine_ls_number_restraints 0
_refine_ls_restrained_S_all 1.061
_refine_ls_R_factor_all 0.0317
_refine_ls_R_factor_gt 0.0263
_refine_ls_shift/su_max 0.001
_refine_ls_shift/su_mean 0.000
_refine_ls_structure_factor_coef Fsqd
_refine_ls_weighting_details 'calc w=1/[\s^2^(Fo^2^)+(0.0275P)^2^+0.8144P] where P=(Fo^2^+2Fc^2^)/3'
_refine_ls_weighting_scheme calc
_refine_ls_wR_factor_gt 0.0592
_refine_ls_wR_factor_ref 0.0615
_reflns_number_gt 2418
_reflns_number_total 2750
_reflns_threshold_expression I>2\s(I)
_cod_data_source_file ng2496.cif
_cod_data_source_block I
_cod_original_sg_symbol_H-M P21/c
_cod_database_code 2219947
_cod_database_fobs_code 2219947

loop_
_symmetry_equiv_pos_as_xyz
'x, y, z'
'-x, y+1/2, -z+1/2'
'-x, -y, -z'
'x, -y-1/2, z-1/2'

loop_
_atom_site_type_symbol
_atom_site_label
_atom_site_fract_x
_atom_site_fract_y
_atom_site_fract_z
_atom_site_U_iso_or_equiv
_atom_site_adp_type
_atom_site_calc_flag
_atom_site_refinement_flags
_atom_site_occupancy
C C1 0.4137(2) 0.8305(4) 0.3317(2) 0.0340(7) Uani d . 1
H H1A 0.4469 0.7269 0.3368 0.041 Uiso calc R 1
H H1B 0.4581 0.9036 0.3739 0.041 Uiso calc R 1
C C2 0.4006(2) 0.8893(3) 0.2301(2) 0.0290(6) Uani d . 1
C C3 0.3491(2) 1.0308(3) 0.2012(2) 0.0315(7) Uani d . 1
H H3 0.3220 1.0879 0.2460 0.038 Uiso calc R 1
C C4 0.3768(2) 1.0054(4) 0.0489(2) 0.0361(7) Uani d . 1
H H4 0.3685 1.0441 -0.0134 0.043 Uiso calc R 1
C C5 0.4292(2) 0.8663(4) 0.0718(2) 0.0402(7) Uani d . 1
H H5 0.4565 0.8122 0.0260 0.048 Uiso calc R 1
C C6 0.4415(2) 0.8065(4) 0.1630(2) 0.0376(7) Uani d . 1
H H6 0.4770 0.7115 0.1795 0.045 Uiso calc R 1
C C7 -0.0360(2) 0.7596(4) 0.4500(2) 0.0379(7) Uani d . 1
H H7 -0.0490 0.7921 0.3863 0.045 Uiso calc R 1
C C8 0.0621(2) 0.7151(4) 0.4916(2) 0.0372(7) Uani d . 1
C C9 0.0813(3) 0.6670(5) 0.5858(3) 0.0521(9) Uani d . 1
H H9 0.1469 0.6365 0.6166 0.063 Uiso calc R 1
C C10 0.0020(3) 0.6648(5) 0.6337(3) 0.0571(10) Uani d . 1
H H10 0.0130 0.6307 0.6970 0.068 Uiso calc R 1
C C11 -0.0934(3) 0.7134(4) 0.5874(2) 0.0445(8) Uani d . 1
H H11 -0.1460 0.7147 0.6210 0.053 Uiso calc R 1
C C12 0.1456(2) 0.7225(4) 0.4347(3) 0.0413(8) Uani d . 1
H H12A 0.1909 0.6314 0.4502 0.050 Uiso calc R 1
H H12B 0.1157 0.7194 0.3667 0.050 Uiso calc R 1
C C13 0.2875(2) 0.9112(3) 0.4274(2) 0.0309(6) Uani d . 1
Cu Cu1 0.26574(3) 1.19634(5) 0.57370(3) 0.04022(12) Uani d . 1
N N1 0.20322(18) 0.8710(3) 0.45837(19) 0.0397(6) Uani d . 1
H H1 0.1810 0.9377 0.4952 0.048 Uiso calc R 1
N N2 0.31731(18) 0.8164(3) 0.36364(17) 0.0317(6) Uani d . 1
H H2 0.2765 0.7407 0.3393 0.038 Uiso calc R 1
N N3 0.33636(18) 1.0893(3) 0.11266(18) 0.0328(6) Uani d . 1
N N4 -0.11373(19) 0.7591(3) 0.4956(2) 0.0396(6) Uani d . 1
S S3 0.35264(6) 1.07993(10) 0.46956(6) 0.0397(2) Uani d . 1
I I1 0.24731(2) 1.03780(3) 0.728706(18) 0.05208(10) Uani d . 1

loop_
_atom_site_aniso_label
_atom_site_aniso_U_11
_atom_site_aniso_U_22
_atom_site_aniso_U_33
_atom_site_aniso_U_12
_atom_site_aniso_U_13
_atom_site_aniso_U_23
C1 0.0309(16) 0.0383(16) 0.0344(17) 0.0077(12) 0.0101(13) -0.0001(13)
C2 0.0242(14) 0.0350(16) 0.0285(16) -0.0015(12) 0.0072(12) -0.0040(13)
C3 0.0323(16) 0.0333(16) 0.0322(17) -0.0006(12) 0.0140(13) -0.0037(13)
C4 0.0379(17) 0.0451(17) 0.0268(16) -0.0068(14) 0.0102(14) -0.0002(14)
C5 0.0462(19) 0.0439(18) 0.0348(18) 0.0034(15) 0.0184(15) -0.0077(15)
C6 0.0418(18) 0.0334(16) 0.0396(19) 0.0072(13) 0.0134(14) -0.0025(14)
C7 0.0335(17) 0.0461(18) 0.0370(18) -0.0018(14) 0.0139(14) -0.0007(15)
C8 0.0338(17) 0.0328(16) 0.047(2) -0.0057(13) 0.0128(15) -0.0044(15)
C9 0.0371(19) 0.065(2) 0.052(2) 0.0022(16) 0.0035(16) 0.0058(19)
C10 0.055(2) 0.076(3) 0.040(2) -0.0008(19) 0.0097(17) 0.0101(19)
C11 0.0411(19) 0.056(2) 0.040(2) -0.0058(16) 0.0171(15) 0.0028(17)
C12 0.0329(17) 0.0378(17) 0.056(2) -0.0043(14) 0.0151(15) -0.0110(16)
C13 0.0311(16) 0.0309(15) 0.0312(16) 0.0012(12) 0.0079(13) -0.0013(13)
Cu1 0.0403(2) 0.0416(2) 0.0416(2) -0.00434(17) 0.01496(18) -0.00960(18)
N1 0.0378(14) 0.0374(14) 0.0495(17) -0.0068(12) 0.0223(13) -0.0140(13)
N2 0.0346(14) 0.0321(13) 0.0297(13) -0.0022(10) 0.0097(11) -0.0049(11)
N3 0.0324(13) 0.0361(13) 0.0311(14) -0.0004(11) 0.0099(11) 0.0023(11)
N4 0.0324(14) 0.0475(16) 0.0412(16) -0.0010(12) 0.0129(12) 0.0011(13)
S3 0.0369(4) 0.0383(4) 0.0488(5) -0.0085(3) 0.0203(4) -0.0128(4)
I1 0.07354(19) 0.04215(15) 0.04564(16) 0.00823(11) 0.02411(12) 0.01044(10)

loop_
_atom_type_symbol
_atom_type_description
_atom_type_scat_dispersion_real
_atom_type_scat_dispersion_imag
_atom_type_scat_source
C C 0.0033 0.0016 'International Tables Vol C Tables 4.2.6.8 and 6.1.1.4'
H H 0.0000 0.0000 'International Tables Vol C Tables 4.2.6.8 and 6.1.1.4'
N N 0.0061 0.0033 'International Tables Vol C Tables 4.2.6.8 and 6.1.1.4'
S S 0.1246 0.1234 'International Tables Vol C Tables 4.2.6.8 and 6.1.1.4'
Cu Cu 0.3201 1.2651 'International Tables Vol C Tables 4.2.6.8 and 6.1.1.4'
I I -0.4742 1.8119 'International Tables Vol C Tables 4.2.6.8 and 6.1.1.4'
O O 0.0106 0.0060 'International Tables Vol C Tables 4.2.6.8 and 6.1.1.4'

loop_
_geom_angle_atom_site_label_1
_geom_angle_atom_site_label_2
_geom_angle_atom_site_label_3
_geom_angle_site_symmetry_1
_geom_angle_site_symmetry_3
_geom_angle
N2 C1 C2 . . 113.3(2)
N2 C1 H1A . . 108.9
C2 C1 H1A . . 108.9
N2 C1 H1B . . 108.9
C2 C1 H1B . . 108.9
H1A C1 H1B . . 107.7
C6 C2 C3 . . 117.6(3)
C6 C2 C1 . . 121.3(3)
C3 C2 C1 . . 121.1(2)
N3 C3 C2 . . 123.6(3)
N3 C3 H3 . . 118.2
C2 C3 H3 . . 118.2
N3 C4 C5 . . 122.7(3)
N3 C4 H4 . . 118.6
C5 C4 H4 . . 118.6
C4 C5 C6 . . 119.6(3)
C4 C5 H5 . . 120.2
C6 C5 H5 . . 120.2
C5 C6 C2 . . 119.1(3)
C5 C6 H6 . . 120.4
C2 C6 H6 . . 120.4
N4 C7 C8 . . 123.9(3)
N4 C7 H7 . . 118.0
C8 C7 H7 . . 118.0
C7 C8 C9 . . 118.0(3)
C7 C8 C12 . . 120.1(3)
C9 C8 C12 . . 121.9(3)
C8 C9 C10 . . 118.8(3)
C8 C9 H9 . . 120.6
C10 C9 H9 . . 120.6
C11 C10 C9 . . 119.5(3)
C11 C10 H10 . . 120.3
C9 C10 H10 . . 120.3
N4 C11 C10 . . 122.4(3)
N4 C11 H11 . . 118.8
C10 C11 H11 . . 118.8
N1 C12 C8 . . 108.8(2)
N1 C12 H12A . . 109.9
C8 C12 H12A . . 109.9
N1 C12 H12B . . 109.9
C8 C12 H12B . . 109.9
H12A C12 H12B . . 108.3
N2 C13 N1 . . 118.0(3)
N2 C13 S3 . . 122.2(2)
N1 C13 S3 . . 119.8(2)
N3 Cu1 N4 4_586 3_576 108.54(10)
N3 Cu1 S3 4_586 . 106.38(7)
N4 Cu1 S3 3_576 . 110.01(8)
N3 Cu1 I1 4_586 . 109.34(7)
N4 Cu1 I1 3_576 . 103.57(7)
S3 Cu1 I1 . . 118.69(3)
C13 N1 C12 . . 125.3(2)
C13 N1 H1 . . 117.4
C12 N1 H1 . . 117.4
C13 N2 C1 . . 125.2(3)
C13 N2 H2 . . 117.4
C1 N2 H2 . . 117.4
C3 N3 C4 . . 117.3(3)
C3 N3 Cu1 . 4_585 122.7(2)
C4 N3 Cu1 . 4_585 119.9(2)
C7 N4 C11 . . 117.2(3)
C7 N4 Cu1 . 3_576 123.0(2)
C11 N4 Cu1 . 3_576 119.4(2)
C13 S3 Cu1 . . 106.95(10)

loop_
_geom_bond_atom_site_label_1
_geom_bond_atom_site_label_2
_geom_bond_site_symmetry_2
_geom_bond_distance
C1 N2 . 1.457(4)
C1 C2 . 1.506(4)
C1 H1A . 0.9700
C1 H1B . 0.9700
C2 C6 . 1.384(4)
C2 C3 . 1.388(4)
C3 N3 . 1.332(4)
C3 H3 . 0.9300
C4 N3 . 1.348(4)
C4 C5 . 1.363(4)
C4 H4 . 0.9300
C5 C6 . 1.371(5)
C5 H5 . 0.9300
C6 H6 . 0.9300
C7 N4 . 1.335(4)
C7 C8 . 1.372(4)
C7 H7 . 0.9300
C8 C9 . 1.374(5)
C8 C12 . 1.512(4)
C9 C10 . 1.376(5)
C9 H9 . 0.9300
C10 C11 . 1.370(5)
C10 H10 . 0.9300
C11 N4 . 1.337(4)
C11 H11 . 0.9300
C12 N1 . 1.464(4)
C12 H12A . 0.9700
C12 H12B . 0.9700
C13 N2 . 1.330(4)
C13 N1 . 1.335(4)
C13 S3 . 1.701(3)
Cu1 N3 4_586 2.049(2)
Cu1 N4 3_576 2.099(3)
Cu1 S3 . 2.2852(8)
Cu1 I1 . 2.6341(5)
N1 H1 . 0.8600
N2 H2 . 0.8600
N3 Cu1 4_585 2.049(2)
N4 Cu1 3_576 2.099(3)
